data_7206393
loop_
_publ_author_name
'Liu, Bin'
'Zheng, Hai-Bin'
'Wang, Zhe-Ming'
'Gao, Song'

_publ_section_title
;
 Chiral crystalline solids of ammonium-templated ErIII--formate
 frameworks assembled from three achiral acentric components
;
_journal_issue 17
_journal_name_full CrystEngComm
_journal_page_first 5285
_journal_paper_doi 10.1039/c1ce05250k
_journal_volume 13
_journal_year 2011
_chemical_formula_sum 'C5 H10 Er N O8'
_chemical_formula_weight 379.40
_chemical_name_systematic
;
?
;
_space_group_IT_number 4
_symmetry_cell_setting monoclinic
_symmetry_space_group_name_Hall 'P 2yb'
_symmetry_space_group_name_H-M 'P 1 21 1'
_atom_sites_solution_hydrogens geom
_atom_sites_solution_primary direct
_atom_sites_solution_secondary difmap
_audit_creation_method SHELXL-97
_cell_angle_alpha 90.00
_cell_angle_beta 99.8267(12)
_cell_angle_gamma 90.00
_cell_formula_units_Z 2
_cell_length_a 6.61180(10)
_cell_length_b 7.5662(2)
_cell_length_c 9.2756(2)
_cell_measurement_reflns_used 5903
_cell_measurement_temperature 290
_cell_measurement_theta_max 27.485
_cell_measurement_theta_min 3.395
_cell_volume 457.215(17)
_computing_cell_refinement 'HKL Scalepack (Otwinowski & Minor, 1997)'
_computing_data_collection 'KappaCCD (Nonius B. V., 1998)'
_computing_data_reduction 'HKL Denzo (Otwinowski & Minor, 1997) & maXus (Mackay et al., 1998)'
_computing_molecular_graphics 'Bruker SHELXTL V5.1 (Sheldrick, 1998)'
_computing_publication_material 'SHELXL-97 (Sheldrick, 1997)'
_computing_structure_refinement 'SHELXL-97 (Sheldrick, 1997)'
_computing_structure_solution 'SHELXS-97 (Sheldrick, 1997)'
_diffrn_ambient_temperature 290
_diffrn_detector_area_resol_mean 9
_diffrn_measured_fraction_theta_full 0.997
_diffrn_measured_fraction_theta_max 0.997
_diffrn_measurement_device_type 'NONIUS KappaCCD'
_diffrn_measurement_method CCD
_diffrn_radiation_monochromator graphite
_diffrn_radiation_source 'fine-focus sealed tube'
_diffrn_radiation_type MoK\a
_diffrn_radiation_wavelength 0.71073
_diffrn_reflns_av_R_equivalents 0.0602
_diffrn_reflns_av_sigmaI/netI 0.0402
_diffrn_reflns_limit_h_max 8
_diffrn_reflns_limit_h_min -8
_diffrn_reflns_limit_k_max 9
_diffrn_reflns_limit_k_min -9
_diffrn_reflns_limit_l_max 12
_diffrn_reflns_limit_l_min -11
_diffrn_reflns_number 8232
_diffrn_reflns_theta_full 27.50
_diffrn_reflns_theta_max 27.50
_diffrn_reflns_theta_min 3.50
_diffrn_standards_decay_% none
_exptl_absorpt_coefficient_mu 9.205
_exptl_absorpt_correction_T_max 0.225
_exptl_absorpt_correction_T_min 0.136
_exptl_absorpt_correction_type multi-scan
_exptl_absorpt_process_details
;
multi-scan from symmetry-related measurements
Sortav (Blessing 1995, 1997)
;
_exptl_crystal_colour pink
_exptl_crystal_density_diffrn 2.756
_exptl_crystal_density_method 'not measured'
_exptl_crystal_description block
_exptl_crystal_F_000 358
_exptl_crystal_size_max 0.23
_exptl_crystal_size_mid 0.21
_exptl_crystal_size_min 0.17
_refine_diff_density_max 1.151
_refine_diff_density_min -1.109
_refine_diff_density_rms 0.141
_refine_ls_abs_structure_details 'Flack H D (1983), Acta Cryst. A39, 876-881'
_refine_ls_abs_structure_Flack -0.041(15)
_refine_ls_extinction_coef 0.101(2)
_refine_ls_extinction_expression Fc^*^=kFc[1+0.001xFc^2^\l^3^/sin(2\q)]^-1/4^
_refine_ls_extinction_method SHELXL
_refine_ls_goodness_of_fit_ref 1.050
_refine_ls_hydrogen_treatment constr
_refine_ls_matrix_type full
_refine_ls_number_parameters 139
_refine_ls_number_reflns 2078
_refine_ls_number_restraints 1
_refine_ls_restrained_S_all 1.050
_refine_ls_R_factor_all 0.0232
_refine_ls_R_factor_gt 0.0214
_refine_ls_shift/su_max 0.001
_refine_ls_shift/su_mean 0.000
_refine_ls_structure_factor_coef Fsqd
_refine_ls_weighting_details 'calc w=1/[\s^2^(Fo^2^)+(0.0259P)^2^+0.0000P] where P=(Fo^2^+2Fc^2^)/3'
_refine_ls_weighting_scheme calc
_refine_ls_wR_factor_gt 0.0488
_refine_ls_wR_factor_ref 0.0492
_reflns_number_gt 1974
_reflns_number_total 2078
_reflns_threshold_expression >2sigma(I)
_cod_data_source_file c1ce05250k.txt
_cod_data_source_block 2
_cod_depositor_comments
;
The following automatic conversions were performed:

'_symmetry_cell_setting' value 'Monoclinic' changed to 'monoclinic'
according to /home/saulius/struct/CIF-dictionaries/cif_core.dic
dictionary named 'cif_core.dic' version 2.4.1 from 2010-06-29.

Automatic conversion script
Id: cif_fix_values 1715 2011-07-08 13:25:40Z adriana 

The following automatic conversions were performed:

'_refine_ls_hydrogen_treatment' value 'constr.' was replaced with the
value 'constr' as specified in the replacement file
'src/cod-tools/trunk/data/replacement-values/replacement_values.lst'.

Automatic conversion script
Id: cif_fix_values 5376 2017-05-30 11:51:03Z andrius 
;
_cod_original_sg_symbol_H-M 'P 2(1)'
_cod_database_code 7206393

loop_
_symmetry_equiv_pos_as_xyz
'x, y, z'
'-x, y+1/2, -z'

loop_
_atom_site_label
_atom_site_type_symbol
_atom_site_fract_x
_atom_site_fract_y
_atom_site_fract_z
_atom_site_U_iso_or_equiv
_atom_site_adp_type
_atom_site_occupancy
_atom_site_symmetry_multiplicity
_atom_site_calc_flag
_atom_site_refinement_flags
Er1 Er 0.16154(2) 0.27135(6) 0.292989(16) 0.01437(10) Uani 1 1 d .
O1 O 0.3876(6) 0.3498(5) 0.5202(4) 0.0235(8) Uani 1 1 d .
O2 O 0.6247(6) 0.5219(5) 0.6536(4) 0.0224(8) Uani 1 1 d .
O3 O 0.4735(5) 0.3379(5) 0.2242(4) 0.0227(8) Uani 1 1 d .
O4 O 0.8086(5) 0.3631(6) 0.2380(5) 0.0229(8) Uani 1 1 d .
O5 O 0.1150(6) 0.3697(5) 0.0427(4) 0.0215(8) Uani 1 1 d .
O6 O 0.0019(6) 0.5333(5) -0.1529(4) 0.0219(8) Uani 1 1 d .
O7 O 0.1346(6) 0.5733(5) 0.3343(5) 0.0208(8) Uani 1 1 d .
O8 O -0.0175(6) 0.6331(5) 0.5251(4) 0.0257(9) Uani 1 1 d .
C1 C 0.5283(8) 0.4661(7) 0.5363(6) 0.0217(11) Uani 1 1 d .
H1 H 0.5623 0.5142 0.4513 0.026 Uiso 1 1 calc R
C2 C 0.6517(6) 0.2768(16) 0.2422(5) 0.0208(9) Uani 1 1 d .
H2 H 0.6672 0.1562 0.2602 0.025 Uiso 1 1 calc R
C3 C 0.0126(12) 0.4922(8) -0.0208(8) 0.0271(16) Uani 1 1 d .
H3 H -0.0634 0.5600 0.0343 0.033 Uiso 1 1 calc R
C4 C 0.0700(8) 0.6754(8) 0.4216(6) 0.0227(11) Uani 1 1 d .
H4 H 0.0892 0.7956 0.4079 0.027 Uiso 1 1 calc R
C5 C 0.5364(11) 0.2366(9) 0.8891(7) 0.040(2) Uani 1 1 d .
H51 H 0.6394 0.2169 0.8294 0.061 Uiso 1 1 calc R
H52 H 0.5449 0.1457 0.9622 0.061 Uiso 1 1 calc R
H53 H 0.5582 0.3498 0.9360 0.061 Uiso 1 1 calc R
N1 N 0.3305(8) 0.2327(7) 0.7963(6) 0.0334(17) Uani 1 1 d .
H11 H 0.3367 0.2830 0.7105 0.050 Uiso 1 1 calc R
H12 H 0.2419 0.2915 0.8406 0.050 Uiso 1 1 calc R
H13 H 0.2892 0.1211 0.7821 0.050 Uiso 1 1 calc R

loop_
_atom_site_aniso_label
_atom_site_aniso_U_11
_atom_site_aniso_U_22
_atom_site_aniso_U_33
_atom_site_aniso_U_23
_atom_site_aniso_U_13
_atom_site_aniso_U_12
Er1 0.01324(12) 0.01421(13) 0.01521(13) 0.00082(16) 0.00113(7) -0.00022(16)
O1 0.024(2) 0.0203(18) 0.0245(19) 0.0002(16) 0.0000(15) -0.0037(16)
O2 0.020(2) 0.020(2) 0.025(2) -0.0023(16) -0.0024(15) 0.0010(16)
O3 0.0138(17) 0.029(2) 0.026(2) 0.0072(15) 0.0045(14) 0.0019(14)
O4 0.0140(18) 0.025(2) 0.0292(19) 0.0011(17) 0.0026(14) 0.0012(16)
O5 0.0238(19) 0.019(2) 0.0201(18) 0.0028(15) 0.0003(14) 0.0025(15)
O6 0.027(2) 0.0235(19) 0.0145(18) 0.0052(15) 0.0028(15) 0.0010(16)
O7 0.0209(19) 0.017(2) 0.0252(19) -0.0057(16) 0.0065(15) 0.0039(14)
O8 0.026(2) 0.027(2) 0.027(2) -0.0029(17) 0.0107(17) -0.0012(17)
C1 0.024(3) 0.016(3) 0.025(3) -0.0034(19) 0.004(2) 0.000(2)
C2 0.019(2) 0.022(2) 0.022(2) 0.005(5) 0.0044(14) 0.005(4)
C3 0.031(3) 0.019(4) 0.033(4) 0.006(3) 0.008(3) 0.007(3)
C4 0.021(3) 0.019(3) 0.027(3) -0.001(2) 0.003(2) 0.000(2)
C5 0.061(4) 0.035(7) 0.023(3) -0.004(3) 0.002(3) -0.008(3)
N1 0.036(3) 0.034(5) 0.033(3) -0.004(2) 0.015(2) -0.003(2)

loop_
_atom_type_symbol
_atom_type_description
_atom_type_scat_dispersion_real
_atom_type_scat_dispersion_imag
_atom_type_scat_source
C C 0.0033 0.0016 'International Tables Vol C Tables 4.2.6.8 and 6.1.1.4'
H H 0.0000 0.0000 'International Tables Vol C Tables 4.2.6.8 and 6.1.1.4'
N N 0.0061 0.0033 'International Tables Vol C Tables 4.2.6.8 and 6.1.1.4'
O O 0.0106 0.0060 'International Tables Vol C Tables 4.2.6.8 and 6.1.1.4'
Er Er -0.2586 4.9576 'International Tables Vol C Tables 4.2.6.8 and 6.1.1.4'

loop_
_geom_angle_atom_site_label_1
_geom_angle_atom_site_label_2
_geom_angle_atom_site_label_3
_geom_angle
_geom_angle_site_symmetry_1
_geom_angle_site_symmetry_3
O3 Er1 O8 142.44(13) . 2_546
O3 Er1 O7 85.93(14) . .
O8 Er1 O7 105.64(15) 2_546 .
O3 Er1 O2 72.65(13) . 2_646
O8 Er1 O2 78.03(14) 2_546 2_646
O7 Er1 O2 144.13(14) . 2_646
O3 Er1 O6 110.98(13) . 2_545
O8 Er1 O6 81.45(14) 2_546 2_545
O7 Er1 O6 142.66(14) . 2_545
O2 Er1 O6 73.03(13) 2_646 2_545
O3 Er1 O4 139.16(14) . 1_455
O8 Er1 O4 77.33(15) 2_546 1_455
O7 Er1 O4 69.70(14) . 1_455
O2 Er1 O4 143.17(13) 2_646 1_455
O6 Er1 O4 76.57(14) 2_545 1_455
O3 Er1 O5 68.92(13) . .
O8 Er1 O5 147.04(14) 2_546 .
O7 Er1 O5 81.64(14) . .
O2 Er1 O5 115.03(13) 2_646 .
O6 Er1 O5 74.63(13) 2_545 .
O4 Er1 O5 75.31(14) 1_455 .
O3 Er1 O1 75.06(14) . .
O8 Er1 O1 75.44(14) 2_546 .
O7 Er1 O1 70.85(14) . .
O2 Er1 O1 75.91(13) 2_646 .
O6 Er1 O1 144.39(13) 2_545 .
O4 Er1 O1 122.85(14) 1_455 .
O5 Er1 O1 135.77(14) . .
C1 O1 Er1 126.7(3) . .
C1 O2 Er1 131.1(4) . 2_656
C2 O3 Er1 138.3(5) . .
C2 O4 Er1 129.2(5) . 1_655
C3 O5 Er1 131.4(4) . .
C3 O6 Er1 131.9(4) . 2
C4 O7 Er1 139.4(4) . .
C4 O8 Er1 138.3(4) . 2_556
O2 C1 O1 126.6(5) . .
O2 C1 H1 116.7 . .
O1 C1 H1 116.7 . .
O4 C2 O3 125.4(10) . .
O4 C2 H2 117.3 . .
O3 C2 H2 117.3 . .
O5 C3 O6 125.9(5) . .
O5 C3 H3 117.0 . .
O6 C3 H3 117.0 . .
O8 C4 O7 126.7(5) . .
O8 C4 H4 116.6 . .
O7 C4 H4 116.6 . .
N1 C5 H51 109.5 . .
N1 C5 H52 109.5 . .
H51 C5 H52 109.5 . .
N1 C5 H53 109.5 . .
H51 C5 H53 109.5 . .
H52 C5 H53 109.5 . .
C5 N1 H11 109.5 . .
C5 N1 H12 109.5 . .
H11 N1 H12 109.5 . .
C5 N1 H13 109.5 . .
H11 N1 H13 109.5 . .
H12 N1 H13 109.5 . .

loop_
_geom_bond_atom_site_label_1
_geom_bond_atom_site_label_2
_geom_bond_distance
_geom_bond_site_symmetry_2
Er1 O3 2.316(3) .
Er1 O8 2.323(4) 2_546
Er1 O7 2.328(4) .
Er1 O2 2.360(4) 2_646
Er1 O6 2.371(4) 2_545
Er1 O4 2.405(4) 1_455
Er1 O5 2.407(4) .
Er1 O1 2.440(4) .
O1 C1 1.271(7) .
O2 C1 1.238(7) .
O2 Er1 2.360(4) 2_656
O3 C2 1.250(7) .
O4 C2 1.232(8) .
O4 Er1 2.405(4) 1_655
O5 C3 1.236(8) .
O6 C3 1.254(9) .
O6 Er1 2.371(4) 2
O7 C4 1.246(7) .
O8 C4 1.244(7) .
O8 Er1 2.323(4) 2_556
C1 H1 0.9300 .
C2 H2 0.9300 .
C3 H3 0.9300 .
C4 H4 0.9300 .
C5 N1 1.482(8) .
C5 H51 0.9600 .
C5 H52 0.9600 .
C5 H53 0.9600 .
N1 H11 0.8900 .
N1 H12 0.8900 .
N1 H13 0.8900 .

loop_
_geom_hbond_atom_site_label_D
_geom_hbond_atom_site_label_H
_geom_hbond_atom_site_label_A
_geom_hbond_distance_DH
_geom_hbond_distance_HA
_geom_hbond_distance_DA
_geom_hbond_angle_DHA
_geom_hbond_site_symmetry_A
N1 H11 O1 0.89 1.92 2.796(7) 167.8 .
N1 H13 O4 0.89 2.05 2.944(7) 176.6 2_646
N1 H12 O5 0.89 2.26 3.072(6) 151.7 1_556
C5 H51 O2 0.96 2.82 3.195(8) 104.4 .
C5 H52 O3 0.96 2.89 3.192(8) 99.4 2_646
C5 H53 O3 0.96 2.82 3.295(8) 111.2 1_556
